data_1559451
loop_
_publ_author_name
'Zhang, Yuxing'
'Jian, Zhongbao'

_publ_section_title
;
 Comprehensive Picture of Functionalized Vinyl Monomers in Chain-Walking
 Polymerization
;
_journal_issue 20
_journal_name_full Macromolecules
_journal_page_first 8858
_journal_page_last 8866
_journal_paper_doi 10.1021/acs.macromol.0c01953
_journal_volume 53
_journal_year 2020
_chemical_formula_moiety 'C92 H67 N2 O4 Pd, C32 H12 B F22.5, 4(C H Cl3)'
_chemical_formula_sum 'C128 H83 B Cl12 F22.5 N2 O4 Pd'
_chemical_formula_weight 2683.07
_space_group_crystal_system monoclinic
_space_group_IT_number 4
_space_group_name_Hall 'P 2yb'
_space_group_name_H-M_alt 'P 1 21 1'
_atom_sites_solution_hydrogens geom
_audit_creation_date 2020-04-07
_audit_creation_method
;
Olex2 1.2
(compiled 2018.05.29 svn.r3508 for OlexSys, GUI svn.r5506)
;
_cell_angle_alpha 90
_cell_angle_beta 114.279(5)
_cell_angle_gamma 90
_cell_formula_units_Z 2
_cell_length_a 18.201(3)
_cell_length_b 18.852(3)
_cell_length_c 20.713(3)
_cell_measurement_reflns_used 9726
_cell_measurement_temperature 173(2)
_cell_measurement_theta_max 59.0868
_cell_measurement_theta_min 3.3128
_cell_volume 6478.6(18)
_computing_molecular_graphics 'Olex2 (Dolomanov et al., 2009)'
_computing_publication_material 'Olex2 (Dolomanov et al., 2009)'
_computing_structure_refinement 'ShelXL (Sheldrick, 2015)'
_diffrn_ambient_temperature 173.0
_diffrn_measured_fraction_theta_full 0.972
_diffrn_measured_fraction_theta_max 0.972
_diffrn_measurement_device_type 'bruker apex ccd'
_diffrn_radiation_monochromator graphite
_diffrn_radiation_type CuK\a
_diffrn_radiation_wavelength 1.54178
_diffrn_reflns_av_R_equivalents 0.0338
_diffrn_reflns_av_unetI/netI 0.0628
_diffrn_reflns_Laue_measured_fraction_full 0.972
_diffrn_reflns_Laue_measured_fraction_max 0.972
_diffrn_reflns_limit_h_max 20
_diffrn_reflns_limit_h_min -20
_diffrn_reflns_limit_k_max 20
_diffrn_reflns_limit_k_min -20
_diffrn_reflns_limit_l_max 21
_diffrn_reflns_limit_l_min -22
_diffrn_reflns_number 31034
_diffrn_reflns_point_group_measured_fraction_full 0.973
_diffrn_reflns_point_group_measured_fraction_max 0.973
_diffrn_reflns_theta_full 59.083
_diffrn_reflns_theta_max 59.083
_diffrn_reflns_theta_min 2.728
_exptl_absorpt_coefficient_mu 4.151
_exptl_absorpt_correction_T_max 0.7516
_exptl_absorpt_correction_T_min 0.3839
_exptl_absorpt_correction_type multi-scan
_exptl_absorpt_process_details
;
SADABS-2016/2 (Bruker,2016/2) was used for absorption correction.
wR2(int) was 0.1551 before and 0.0830 after correction.
The Ratio of minimum to maximum transmission is 0.5108.
The \l/2 correction factor is Not present.
;
_exptl_crystal_colour brown
_exptl_crystal_colour_primary brown
_exptl_crystal_density_diffrn 1.375
_exptl_crystal_description block
_exptl_crystal_F_000 2709
_exptl_crystal_size_max 0.3
_exptl_crystal_size_mid 0.2
_exptl_crystal_size_min 0.18
_refine_diff_density_max 1.035
_refine_diff_density_min -0.553
_refine_diff_density_rms 0.091
_refine_ls_abs_structure_details
;
 Refined as an inversion twin.
;
_refine_ls_abs_structure_Flack 0.094(10)
_refine_ls_extinction_coef 0.0014(2)
_refine_ls_extinction_expression Fc^*^=kFc[1+0.001xFc^2^\l^3^/sin(2\q)]^-1/4^
_refine_ls_extinction_method 'SHELXL-2016/6 (Sheldrick 2016)'
_refine_ls_goodness_of_fit_ref 1.026
_refine_ls_hydrogen_treatment constr
_refine_ls_matrix_type full
_refine_ls_number_parameters 1607
_refine_ls_number_reflns 16008
_refine_ls_number_restraints 246
_refine_ls_restrained_S_all 1.035
_refine_ls_R_factor_all 0.0618
_refine_ls_R_factor_gt 0.0606
_refine_ls_shift/su_max 0.089
_refine_ls_shift/su_mean 0.002
_refine_ls_structure_factor_coef Fsqd
_refine_ls_weighting_details 'w=1/[\s^2^(Fo^2^)+(0.1220P)^2^+7.0975P] where P=(Fo^2^+2Fc^2^)/3'
_refine_ls_weighting_scheme calc
_refine_ls_wR_factor_gt 0.1689
_refine_ls_wR_factor_ref 0.1717
_reflns_Friedel_coverage 0.932
_reflns_Friedel_fraction_full 0.973
_reflns_Friedel_fraction_max 0.973
_reflns_number_gt 15591
_reflns_number_total 16008
_reflns_threshold_expression 'I > 2\s(I)'
_cod_data_source_file ma0c01953_si_002.cif
_cod_data_source_block 1_sq
_cod_original_cell_volume 6478.4(16)
_cod_original_formula_sum 'C128 H83 B Cl12 F22.50 N2 O4 Pd'
_cod_database_code 1559451
_shelx_shelxl_version_number 2016/6
_shelx_space_group_comment
;
The symmetry employed for this shelxl refinement is uniquely defined
by the following loop, which should always be used as a source of
symmetry information in preference to the above space-group names.
They are only intended as comments.
;
_olex2_refinement_description
;
1. Twinned data refinement
 Scales: 0.906(10)
 0.094(10)
2. Fixed Uiso
 At 1.2 times of:
  All C(H) groups, All C(H,H) groups
 At 1.5 times of:
  All C(H,H,H) groups
3. Restrained distances
 C107-F1 = C107-F3 = C107-F1' = C107-F3' = C108-F4 = C108-F5 = C108-F6 = C117-F7
 1.34 with sigma of 0.01
 C118-F10 = C137-F20
 1.34 with sigma of 0.01
 C115-C118
 1.48 with sigma of 0.02
4. Uiso/Uaniso restraints and constraints
C107 \\sim F1 \\sim F2 \\sim F3 \\sim F1' \\sim F2' \\sim F3': within 2A with
sigma of 0.01 and sigma for terminal atoms of 0.02
C108 \\sim F4 \\sim F5 \\sim F6: within 2A with sigma of 0.001 and sigma for
terminal atoms of 0.002
C118 \\sim F10 \\sim F11 \\sim F12: within 2A with sigma of 0.01 and sigma for
terminal atoms of 0.02
C137 \\sim F19 \\sim F20 \\sim F21 \\sim F19' \\sim F20' \\sim F21': within 2A
with sigma of 0.001 and sigma for terminal atoms of 0.002
C117 \\sim F7 \\sim F8 \\sim F9: within 2A with sigma of 0.015 and sigma for
terminal atoms of 0.03
5. Others
 Sof(F1')=Sof(F2')=Sof(F3')=1-FVAR(1)
 Sof(F1)=Sof(F2)=Sof(F3)=FVAR(1)
 Sof(F19')=Sof(F20')=Sof(F21')=1-FVAR(2)
 Sof(F19)=Sof(F20)=Sof(F21)=FVAR(2)
 Fixed Sof: F4(0.5) F5(0.5) F6(0.5)
6.a Ternary CH refined with riding coordinates:
 C0(H0), C00(H00), C000(H000), C3(H3), C4(H4), C24(H24), C25(H25), C38(H38),
 C39(H39), C59(H59), C60(H60), C73(H73), C74(H74), C01(H01)
6.b Secondary CH2 refined with riding coordinates:
 C89(H89A,H89B)
6.c Me refined with riding coordinates:
 C23(H23A,H23B,H23C), C58(H58A,H58B,H58C), C90(H90A,H90B,H90C), C91(H91A,H91B,
 H91C), C92(H92A,H92B,H92C)
6.d Aromatic/amide H refined with riding coordinates:
 C7(H7), C8(H8), C9(H9), C10(H10), C13(H13), C14(H14), C15(H15), C16(H16),
 C28(H28), C29(H29), C30(H30), C31(H31), C34(H34), C35(H35), C36(H36), C37(H37),
  C42(H42), C43(H43), C44(H44), C45(H45), C48(H48), C49(H49), C50(H50),
 C51(H51), C63(H63), C64(H64), C65(H65), C66(H66), C69(H69), C70(H70), C71(H71),
  C72(H72), C77(H77), C78(H78), C79(H79), C80(H80), C83(H83), C84(H84),
 C85(H85), C86(H86), C102(H102), C104(H104), C106(H106), C112(H112), C114(H114),
  C116(H116), C122(H122), C124(H124), C126(H126), C132(H132), C134(H134),
 C136(H136)
;
_olex2_submission_special_instructions 'No special instructions were received'

loop_
_space_group_symop_operation_xyz
'x, y, z'
'-x, y+1/2, -z'

loop_
_atom_site_label
_atom_site_type_symbol
_atom_site_fract_x
_atom_site_fract_y
_atom_site_fract_z
_atom_site_U_iso_or_equiv
_atom_site_adp_type
_atom_site_occupancy
_atom_site_site_symmetry_order
_atom_site_calc_flag
_atom_site_refinement_flags_posn
_atom_site_refinement_flags_adp
_atom_site_refinement_flags_occupancy
_atom_site_disorder_assembly
_atom_site_disorder_group
Pd1 Pd -0.74582(3) 0.15291(3) 0.53617(2) 0.0271(2) Uani 1 1 d . . . . .
O1 O -0.4628(3) 0.4084(3) 0.5723(3) 0.0354(13) Uani 1 1 d . . . . .
O2 O -1.0389(3) -0.0989(3) 0.4471(3) 0.0330(12) Uani 1 1 d . . . . .
O3 O -0.6650(3) 0.1961(3) 0.6252(3) 0.0380(13) Uani 1 1 d . . . . .
O4 O -0.6191(5) 0.1992(5) 0.7423(4) 0.077(3) Uani 1 1 d . . . . .
N1 N -0.7148(4) 0.2107(3) 0.4632(3) 0.0287(14) Uani 1 1 d . . . . .
N2 N -0.8252(3) 0.1136(3) 0.4427(3) 0.0244(13) Uani 1 1 d . . . . .
B1 B -0.7410(6) 0.0469(6) 0.9772(5) 0.039(2) Uani 1 1 d . . . . .
Cl6 Cl -0.4597(2) -0.18959(18) 0.65496(19) 0.0855(9) Uani 1 1 d . . . . .
Cl5 Cl -0.3441(2) -0.0779(2) 0.6809(3) 0.1020(12) Uani 1 1 d . . . . .
Cl3 Cl -1.0089(3) 0.4398(2) 0.7374(2) 0.1070(13) Uani 1 1 d . . . . .
Cl4 Cl -0.4346(3) -0.0915(2) 0.7691(3) 0.1084(13) Uani 1 1 d . . . . .
Cl2 Cl -0.9552(4) 0.5233(4) 0.8619(3) 0.146(2) Uani 1 1 d . . . . .
Cl1 Cl -0.8666(4) 0.5218(4) 0.7776(4) 0.157(2) Uani 1 1 d . . . . .
C0 C -0.9245(9) 0.4723(8) 0.8083(8) 0.090(4) Uani 1 1 d . . . . .
H0 H -0.891903 0.431473 0.836450 0.108 Uiso 1 1 calc R . . . .
C00 C -0.3879(8) -0.1349(7) 0.7232(8) 0.078(3) Uani 1 1 d . . . . .
H00 H -0.344813 -0.166177 0.756914 0.093 Uiso 1 1 calc R . . . .
C000 C -0.1040(19) 0.071(2) 0.8842(18) 0.203(15) Uani 1 1 d . . . . .
H000 H -0.089631 0.083403 0.934897 0.244 Uiso 1 1 calc R . . . .
C1 C -0.7589(5) 0.1959(4) 0.3989(4) 0.0308(17) Uani 1 1 d . . . . .
C2 C -0.8212(4) 0.1412(4) 0.3881(4) 0.0307(17) Uani 1 1 d . . . . .
C3 C -0.7575(5) 0.2222(4) 0.3302(4) 0.0320(17) Uani 1 1 d . . . . .
H3 H -0.715071 0.258708 0.337071 0.038 Uiso 1 1 calc R . . . .
C4 C -0.8701(5) 0.1259(4) 0.3090(4) 0.0337(18) Uani 1 1 d . . . . .
H4 H -0.912897 0.089232 0.300339 0.040 Uiso 1 1 calc R . . . .
C5 C -0.7466(4) 0.1539(5) 0.2945(3) 0.0343(15) Uani 1 1 d . . . . .
C6 C -0.8074(5) 0.1036(4) 0.2823(4) 0.0316(17) Uani 1 1 d . . . . .
C7 C -0.8065(5) 0.0414(5) 0.2478(4) 0.0390(19) Uani 1 1 d . . . . .
H7 H -0.846781 0.006461 0.240146 0.047 Uiso 1 1 calc R . . . .
C8 C -0.7469(6) 0.0302(5) 0.2244(5) 0.049(2) Uani 1 1 d . . . . .
H8 H -0.747453 -0.011844 0.198937 0.059 Uiso 1 1 calc R . . . .
C9 C -0.6859(6) 0.0795(5) 0.2374(5) 0.049(2) Uani 1 1 d . . . . .
H9 H -0.644271 0.070186 0.222053 0.059 Uiso 1 1 calc R . . . .
C10 C -0.6852(5) 0.1424(5) 0.2726(4) 0.0401(19) Uani 1 1 d . . . . .
H10 H -0.643816 0.176510 0.281432 0.048 Uiso 1 1 calc R . . . .
C11 C -0.8432(5) 0.2484(4) 0.2859(4) 0.0378(19) Uani 1 1 d . . . . .
C12 C -0.9038(5) 0.1969(5) 0.2754(4) 0.0354(18) Uani 1 1 d . . . . .
C13 C -0.9839(6) 0.2116(5) 0.2327(5) 0.048(2) Uani 1 1 d . . . . .
H13 H -1.024392 0.176871 0.225426 0.057 Uiso 1 1 calc R . . . .
C14 C -1.0040(7) 0.2774(6) 0.2009(5) 0.056(3) Uani 1 1 d . . . . .
H14 H -1.058493 0.287783 0.170821 0.067 Uiso 1 1 calc R . . . .
C15 C -0.9441(7) 0.3288(6) 0.2131(5) 0.057(3) Uani 1 1 d . . . . .
H15 H -0.958323 0.374554 0.192382 0.068 Uiso 1 1 calc R . . . .
C16 C -0.8634(6) 0.3129(5) 0.2557(5) 0.046(2) Uani 1 1 d . . . . .
H16 H -0.822895 0.347669 0.263293 0.055 Uiso 1 1 calc R . . . .
C17 C -0.6511(4) 0.2623(4) 0.4841(4) 0.0274(16) Uani 1 1 d . . . . .
C18 C -0.5715(5) 0.2408(4) 0.5053(4) 0.0299(16) Uani 1 1 d . . . . .
C19 C -0.5090(4) 0.2898(4) 0.5341(4) 0.0308(17) Uani 1 1 d . . . . .
C20 C -0.5250(4) 0.3595(4) 0.5428(4) 0.0288(16) Uani 1 1 d . . . . .
C21 C -0.6050(4) 0.3807(4) 0.5245(4) 0.0280(16) Uani 1 1 d . . . . .
C22 C -0.6665(4) 0.3323(4) 0.4965(4) 0.0273(16) Uani 1 1 d . . . . .
C23 C -0.4536(6) 0.4490(6) 0.5172(6) 0.056(3) Uani 1 1 d . . . . .
H23A H -0.409720 0.483236 0.538484 0.084 Uiso 1 1 calc R . . . .
H23B H -0.441042 0.416998 0.485868 0.084 Uiso 1 1 calc R . . . .
H23C H -0.503895 0.474329 0.489843 0.084 Uiso 1 1 calc R . . . .
C24 C -0.4256(4) 0.2551(4) 0.5604(5) 0.0365(18) Uani 1 1 d . . . . .
H24 H -0.380533 0.289757 0.582138 0.044 Uiso 1 1 calc R . . . .
C25 C -0.5415(5) 0.1653(4) 0.5063(5) 0.0360(19) Uani 1 1 d . . . . .
H25 H -0.586347 0.130212 0.485342 0.043 Uiso 1 1 calc R . . . .
C26 C -0.4859(5) 0.1678(4) 0.4673(5) 0.037(2) Uani 1 1 d . . . . .
C27 C -0.4232(5) 0.2163(4) 0.4964(5) 0.0377(19) Uani 1 1 d . . . . .
C28 C -0.3653(6) 0.2227(5) 0.4695(6) 0.051(2) Uani 1 1 d . . . . .
H28 H -0.322149 0.255351 0.490026 0.061 Uiso 1 1 calc R . . . .
C29 C -0.3703(7) 0.1821(6) 0.4138(6) 0.058(3) Uani 1 1 d . . . . .
H29 H -0.331287 0.187167 0.394650 0.069 Uiso 1 1 calc R . . . .
C30 C -0.4315(8) 0.1338(5) 0.3849(6) 0.059(3) Uani 1 1 d . . . . .
H30 H -0.433956 0.105225 0.346236 0.071 Uiso 1 1 calc R . . . .
C31 C -0.4906(6) 0.1260(5) 0.4116(5) 0.045(2) Uani 1 1 d . . . . .
H31 H -0.532975 0.092458 0.391539 0.054 Uiso 1 1 calc R . . . .
C32 C -0.4270(5) 0.1990(4) 0.6118(5) 0.041(2) Uani 1 1 d . . . . .
C33 C -0.4887(4) 0.1506(6) 0.5832(4) 0.0381(16) Uani 1 1 d . . . . .
C34 C -0.4988(6) 0.0978(5) 0.6248(6) 0.049(2) Uani 1 1 d . . . . .
H34 H -0.542144 0.065182 0.604675 0.059 Uiso 1 1 calc R . . . .
C35 C -0.4483(7) 0.0918(6) 0.6930(6) 0.062(3) Uani 1 1 d . . . . .
H35 H -0.455966 0.055085 0.721044 0.075 Uiso 1 1 calc R . . . .
C36 C -0.3843(8) 0.1395(7) 0.7232(6) 0.071(3) Uani 1 1 d . . . . .
H36 H -0.347982 0.134542 0.771454 0.085 Uiso 1 1 calc R . . . .
C37 C -0.3738(6) 0.1937(5) 0.6829(5) 0.052(2) Uani 1 1 d . . . . .
H37 H -0.331079 0.226820 0.703281 0.063 Uiso 1 1 calc R . . . .
C38 C -0.7497(5) 0.3623(4) 0.4888(5) 0.0327(18) Uani 1 1 d . . . . .
H38 H -0.794717 0.327351 0.468257 0.039 Uiso 1 1 calc R . . . .
C39 C -0.6317(5) 0.4521(4) 0.5423(4) 0.0313(17) Uani 1 1 d . . . . .
H39 H -0.586408 0.486772 0.562915 0.038 Uiso 1 1 calc R . . . .
C40 C -0.7618(5) 0.4294(4) 0.4438(5) 0.0321(17) Uani 1 1 d . . . . .
C41 C -0.6977(4) 0.4774(4) 0.4739(4) 0.0283(16) Uani 1 1 d . . . . .
C42 C -0.6976(5) 0.5407(4) 0.4381(5) 0.0401(19) Uani 1 1 d . . . . .
H42 H -0.654781 0.573885 0.457565 0.048 Uiso 1 1 calc R . . . .
C43 C -0.7626(5) 0.5534(5) 0.3729(5) 0.0397(19) Uani 1 1 d . . . . .
H43 H -0.763196 0.595463 0.347355 0.048 Uiso 1 1 calc R . . . .
C44 C -0.8248(6) 0.5066(5) 0.3455(5) 0.042(2) Uani 1 1 d . . . . .
H44 H -0.868646 0.517068 0.301757 0.051 Uiso 1 1 calc R . . . .
C45 C -0.8252(5) 0.4431(5) 0.3810(5) 0.038(2) Uani 1 1 d . . . . .
H45 H -0.868668 0.410518 0.361649 0.046 Uiso 1 1 calc R . . . .
C46 C -0.7353(5) 0.3858(5) 0.5623(5) 0.0336(18) Uani 1 1 d . . . . .
C47 C -0.6707(5) 0.4334(4) 0.5924(4) 0.0349(18) Uani 1 1 d . . . . .
C48 C -0.6471(6) 0.4556(5) 0.6617(5) 0.043(2) Uani 1 1 d . . . . .
H48 H -0.603244 0.487608 0.682133 0.052 Uiso 1 1 calc R . . . .
C49 C -0.6877(6) 0.4307(6) 0.7015(5) 0.054(2) Uani 1 1 d . . . . .
H49 H -0.671613 0.446247 0.749022 0.064 Uiso 1 1 calc R . . . .
C50 C -0.7514(6) 0.3835(6) 0.6723(6) 0.056(3) Uani 1 1 d . . . . .
H50 H -0.779228 0.367568 0.699617 0.068 Uiso 1 1 calc R . . . .
C51 C -0.7744(5) 0.3594(5) 0.6038(5) 0.041(2) Uani 1 1 d . . . . .
H51 H -0.816290 0.325373 0.584726 0.049 Uiso 1 1 calc R . . . .
C52 C -0.8827(4) 0.0583(4) 0.4385(4) 0.0257(15) Uani 1 1 d . . . . .
C53 C -0.8600(4) -0.0118(4) 0.4443(4) 0.0272(16) Uani 1 1 d . . . . .
C54 C -0.9131(5) -0.0640(4) 0.4436(4) 0.0310(17) Uani 1 1 d . . . . .
C55 C -0.9889(4) -0.0465(4) 0.4411(4) 0.0283(16) Uani 1 1 d . . . . .
C56 C -1.0121(4) 0.0237(4) 0.4354(4) 0.0318(17) Uani 1 1 d . . . . .
C57 C -0.9591(4) 0.0763(4) 0.4328(4) 0.0294(16) Uani 1 1 d . . . . .
C58 C -1.0234(5) -0.1120(5) 0.5203(5) 0.041(2) Uani 1 1 d . . . . .
H58A H -1.059722 -0.149218 0.522840 0.062 Uiso 1 1 calc R . . . .
H58B H -0.967406 -0.127222 0.546151 0.062 Uiso 1 1 calc R . . . .
H58C H -1.032684 -0.068337 0.541620 0.062 Uiso 1 1 calc R . . . .
C59 C -0.7760(5) -0.0407(4) 0.4588(4) 0.0310(17) Uani 1 1 d . . . . .
H59 H -0.736529 -0.002506 0.461995 0.037 Uiso 1 1 calc R . . . .
C60 C -0.8782(4) -0.1387(4) 0.4518(4) 0.0295(16) Uani 1 1 d . . . . .
H60 H -0.917995 -0.176505 0.448930 0.035 Uiso 1 1 calc R . . . .
C61 C -0.7882(4) -0.0936(4) 0.3995(4) 0.0297(17) Uani 1 1 d . . . . .
C62 C -0.8443(5) -0.1468(4) 0.3955(5) 0.0298(18) Uani 1 1 d . . . . .
C63 C -0.8616(5) -0.1984(5) 0.3451(5) 0.0382(19) Uani 1 1 d . . . . .
H63 H -0.899247 -0.234516 0.342152 0.046 Uiso 1 1 calc R . . . .
C64 C -0.8255(5) -0.1990(5) 0.2984(5) 0.045(2) Uani 1 1 d . . . . .
H64 H -0.839380 -0.234651 0.262966 0.055 Uiso 1 1 calc R . . . .
C65 C -0.7685(5) -0.1474(5) 0.3029(5) 0.042(2) Uani 1 1 d . . . . .
H65 H -0.742716 -0.148414 0.271267 0.050 Uiso 1 1 calc R . . . .
C66 C -0.7497(5) -0.0942(5) 0.3544(4) 0.0360(18) Uani 1 1 d . . . . .
H66 H -0.710841 -0.058864 0.358161 0.043 Uiso 1 1 calc R . . . .
C67 C -0.7493(5) -0.0857(5) 0.5265(5) 0.033(2) Uani 1 1 d . . . . .
C68 C -0.8043(5) -0.1378(4) 0.5230(5) 0.0321(17) Uani 1 1 d . . . . .
C69 C -0.7905(5) -0.1833(5) 0.5786(5) 0.0403(19) Uani 1 1 d . . . . .
H69 H -0.828374 -0.219226 0.575507 0.048 Uiso 1 1 calc R . . . .
C70 C -0.7185(6) -0.1752(5) 0.6405(5) 0.048(2) Uani 1 1 d . . . . .
H70 H -0.707677 -0.205734 0.679907 0.058 Uiso 1 1 calc R . . . .
C71 C -0.6643(6) -0.1232(6) 0.6437(5) 0.047(2) Uani 1 1 d . . . . .
H71 H -0.616063 -0.117908 0.685353 0.056 Uiso 1 1 calc R . . . .
C72 C -0.6794(5) -0.0782(5) 0.5862(4) 0.0357(18) Uani 1 1 d . . . . .
H72 H -0.641426 -0.042607 0.588496 0.043 Uiso 1 1 calc R . . . .
C73 C -1.0891(5) 0.0531(4) 0.4367(5) 0.040(2) Uani 1 1 d . . . . .
H73 H -1.127275 0.015180 0.437150 0.048 Uiso 1 1 calc R . . . .
C74 C -0.9908(4) 0.1510(5) 0.4342(4) 0.0321(15) Uani 1 1 d . . . . .
H74 H -0.952961 0.188830 0.432833 0.039 Uiso 1 1 calc R . . . .
C75 C -1.1260(5) 0.1038(5) 0.3759(5) 0.040(2) Uani 1 1 d . . . . .
C76 C -1.0742(4) 0.1563(6) 0.3728(4) 0.0383(17) Uani 1 1 d . . . . .
C77 C -1.0996(6) 0.2098(5) 0.3232(5) 0.043(2) Uani 1 1 d . . . . .
H77 H -1.063993 0.247121 0.324418 0.052 Uiso 1 1 calc R . . . .
C78 C -1.1785(6) 0.2085(6) 0.2711(6) 0.054(2) Uani 1 1 d . . . . .
H78 H -1.195813 0.243388 0.234822 0.065 Uiso 1 1 calc R . . . .
C79 C -1.2317(5) 0.1559(7) 0.2726(5) 0.060(2) Uani 1 1 d . . . . .
H79 H -1.285746 0.155429 0.237887 0.073 Uiso 1 1 calc R . . . .
C80 C -1.2050(5) 0.1033(5) 0.3258(6) 0.051(2) Uani 1 1 d . . . . .
H80 H -1.241109 0.067619 0.327171 0.061 Uiso 1 1 calc R . . . .
C81 C -1.0586(5) 0.0995(4) 0.5039(5) 0.041(2) Uani 1 1 d . . . . .
C82 C -1.0054(4) 0.1530(6) 0.5019(4) 0.0372(16) Uani 1 1 d . . . . .
C83 C -0.9747(5) 0.1991(4) 0.5565(5) 0.043(2) Uani 1 1 d . . . . .
H83 H -0.941085 0.236759 0.554374 0.052 Uiso 1 1 calc R . . . .
C84 C -0.9916(6) 0.1921(5) 0.6153(5) 0.051(2) Uani 1 1 d . . . . .
H84 H -0.967035 0.222977 0.654553 0.061 Uiso 1 1 calc R . . . .
C85 C -1.0447(6) 0.1397(5) 0.6171(5) 0.052(2) Uani 1 1 d . . . . .
H85 H -1.057204 0.135586 0.657169 0.062 Uiso 1 1 calc R . . . .
C86 C -1.0789(6) 0.0939(5) 0.5609(5) 0.044(2) Uani 1 1 d . . . . .
H86 H -1.116201 0.058804 0.561288 0.053 Uiso 1 1 calc R . . . .
C87 C -0.6687(6) 0.1748(4) 0.6796(4) 0.044(2) Uani 1 1 d . . . . .
C88 C -0.7263(6) 0.1180(5) 0.6811(5) 0.0388(19) Uani 1 1 d . . . . .
C89 C -0.7768(5) 0.0981(5) 0.6048(4) 0.041(2) Uani 1 1 d . . . . .
H89A H -0.834277 0.107119 0.593856 0.050 Uiso 1 1 calc R . . . .
H89B H -0.770493 0.046766 0.598455 0.050 Uiso 1 1 calc R . . . .
C90 C -0.7765(7) 0.1494(10) 0.7184(6) 0.083(4) Uani 1 1 d . . . . .
H90A H -0.814662 0.113707 0.720254 0.125 Uiso 1 1 calc R . . . .
H90B H -0.740587 0.163631 0.766622 0.125 Uiso 1 1 calc R . . . .
H90C H -0.806149 0.190943 0.692004 0.125 Uiso 1 1 calc R . . . .
C91 C -0.6755(8) 0.0552(7) 0.7229(6) 0.075(4) Uani 1 1 d . . . . .
H91A H -0.711218 0.017132 0.724967 0.112 Uiso 1 1 calc R . . . .
H91B H -0.642036 0.037647 0.699463 0.112 Uiso 1 1 calc R . . . .
H91C H -0.640831 0.070519 0.771129 0.112 Uiso 1 1 calc R . . . .
C92 C -0.5613(9) 0.2522(8) 0.7409(7) 0.090(5) Uani 1 1 d . . . . .
H92A H -0.527252 0.267086 0.789410 0.135 Uiso 1 1 calc R . . . .
H92B H -0.527456 0.231660 0.719122 0.135 Uiso 1 1 calc R . . . .
H92C H -0.590307 0.293336 0.713261 0.135 Uiso 1 1 calc R . . . .
C101 C -0.7400(5) -0.0141(5) 1.0345(4) 0.041(2) Uani 1 1 d . . . . .
C102 C -0.6718(6) -0.0411(5) 1.0853(5) 0.049(2) Uani 1 1 d . . . . .
H102 H -0.621144 -0.022200 1.090854 0.059 Uiso 1 1 calc R . . . .
C103 C -0.6739(8) -0.0964(7) 1.1300(7) 0.074(4) Uani 1 1 d . . . . .
C104 C -0.7470(11) -0.1276(6) 1.1190(8) 0.081(4) Uani 1 1 d . . . . .
H104 H -0.749306 -0.166740 1.146938 0.098 Uiso 1 1 calc R . . . .
C105 C -0.8140(9) -0.1015(7) 1.0682(7) 0.074(3) Uani 1 1 d . . . . .
C106 C -0.8114(7) -0.0452(6) 1.0264(6) 0.061(3) Uani 1 1 d . . . . .
H106 H -0.860326 -0.027547 0.991166 0.074 Uiso 1 1 calc R . . . .
C107 C -0.5965(10) -0.1221(11) 1.1874(11) 0.135(6) Uani 1 1 d D U . . .
C108 C -0.8957(10) -0.1301(9) 1.0590(9) 0.130(4) Uani 1 1 d D U . . .
C111 C -0.6571(5) 0.0940(5) 1.0072(4) 0.0406(19) Uani 1 1 d . . . . .
C112 C -0.6225(6) 0.1199(6) 1.0759(5) 0.056(3) Uani 1 1 d . . . . .
H112 H -0.645617 0.106937 1.107734 0.068 Uiso 1 1 calc R . . . .
C113 C -0.5557(8) 0.1638(8) 1.1000(6) 0.074(4) Uani 1 1 d . . . . .
C114 C -0.5187(9) 0.1827(8) 1.0575(6) 0.085(4) Uani 1 1 d . . . . .
H114 H -0.469992 0.209278 1.075041 0.103 Uiso 1 1 calc R . . . .
C115 C -0.5550(9) 0.1617(11) 0.9879(6) 0.102(6) Uani 1 1 d D . . . .
C116 C -0.6203(8) 0.1166(8) 0.9639(6) 0.077(4) Uani 1 1 d . . . . .
H116 H -0.640848 0.100456 0.916236 0.093 Uiso 1 1 calc R . . . .
C117 C -0.5214(9) 0.1845(14) 1.1763(10) 0.166(7) Uani 1 1 d D U . . .
C121 C -0.7527(5) 0.0026(5) 0.9068(4) 0.0373(19) Uani 1 1 d . . . . .
C122 C -0.6898(5) -0.0404(5) 0.9073(4) 0.043(2) Uani 1 1 d . . . . .
H122 H -0.639782 -0.039040 0.947656 0.051 Uiso 1 1 calc R . . . .
C123 C -0.6968(5) -0.0846(5) 0.8520(5) 0.040(2) Uani 1 1 d . . . . .
C124 C -0.7688(5) -0.0888(4) 0.7914(5) 0.0397(19) Uani 1 1 d . . . . .
H124 H -0.774560 -0.119338 0.753205 0.048 Uiso 1 1 calc R . . . .
C125 C -0.8316(5) -0.0462(5) 0.7898(5) 0.0381(18) Uani 1 1 d . . . . .
C126 C -0.8242(5) -0.0033(4) 0.8456(4) 0.0347(18) Uani 1 1 d . . . . .
H126 H -0.869647 0.023564 0.842601 0.042 Uiso 1 1 calc R . . . .
C127 C -0.6279(6) -0.1283(6) 0.8552(5) 0.056(3) Uani 1 1 d . . . . .
C128 C -0.9095(6) -0.0487(5) 0.7225(5) 0.043(2) Uani 1 1 d . . . . .
C131 C -0.8116(5) 0.1066(5) 0.9656(4) 0.045(2) Uani 1 1 d . . . . .
C132 C -0.8410(7) 0.1189(7) 1.0171(5) 0.066(3) Uani 1 1 d . . . . .
H132 H -0.821965 0.090441 1.058629 0.080 Uiso 1 1 calc R . . . .
C133 C -0.8973(8) 0.1717(7) 1.0093(5) 0.082(5) Uani 1 1 d . . . . .
C134 C -0.9245(9) 0.2149(8) 0.9506(6) 0.082(4) Uani 1 1 d . . . . .
H134 H -0.962974 0.251069 0.945067 0.098 Uiso 1 1 calc R . . . .
C135 C -0.8948(7) 0.2045(6) 0.8998(5) 0.062(3) Uani 1 1 d . . . . .
C136 C -0.8396(5) 0.1512(6) 0.9073(4) 0.047(2) Uani 1 1 d . . . . .
H136 H -0.820347 0.144961 0.871384 0.057 Uiso 1 1 calc R . . . .
C137 C -0.9240(18) 0.1844(17) 1.0649(10) 0.192(6) Uani 1 1 d D U . . .
C138 C -0.9275(10) 0.2476(8) 0.8342(7) 0.084(4) Uani 1 1 d . . . . .
F1 F -0.5262(9) -0.1123(12) 1.1839(12) 0.144(6) Uani 0.80(2) 1 d D U P A 1
F2 F -0.5969(9) -0.1703(10) 1.2273(8) 0.139(6) Uani 0.80(2) 1 d . U P A 1
F3 F -0.5707(12) -0.0696(13) 1.2379(11) 0.176(8) Uani 0.80(2) 1 d D U P A 1
F1' F -0.561(3) -0.149(3) 1.146(2) 0.123(9) Uani 0.20(2) 1 d D U P A 2
F2' F -0.612(4) -0.132(6) 1.242(4) 0.154(10) Uani 0.20(2) 1 d . U P A 2
F3' F -0.544(3) -0.068(3) 1.207(4) 0.150(10) Uani 0.20(2) 1 d D U P A 2
F4 F -0.9473(11) -0.1348(12) 0.9925(9) 0.130(4) Uani 0.5 1 d D U P . .
F5 F -0.9331(11) -0.0948(11) 1.0917(11) 0.127(4) Uani 0.5 1 d D U P . .
F6 F -0.8902(10) -0.1937(9) 1.0887(10) 0.129(4) Uani 0.5 1 d D U P . .
F7 F -0.4425(7) 0.1921(11) 1.2060(5) 0.177(6) Uani 1 1 d D U . . .
F8 F -0.5569(8) 0.1830(9) 1.2088(5) 0.193(7) Uani 1 1 d . U . . .
F9 F -0.5023(12) 0.2617(13) 1.1776(8) 0.207(6) Uani 1 1 d . U . . .
F10 F -0.5794(15) 0.2366(13) 0.8874(10) 0.251(9) Uani 1 1 d D U . . .
F12 F -0.5187(7) 0.1442(11) 0.8918(6) 0.163(5) Uani 1 1 d . U . . .
F11 F -0.4615(10) 0.2265(12) 0.9610(6) 0.234(8) Uani 1 1 d . U . . .
F13 F -0.6495(5) -0.1889(5) 0.8199(5) 0.109(3) Uani 1 1 d . . . . .
F14 F -0.5809(5) -0.0954(6) 0.8293(5) 0.112(3) Uani 1 1 d . . . . .
F15 F -0.5773(4) -0.1438(5) 0.9203(3) 0.085(2) Uani 1 1 d . . . . .
F16 F -0.9043(4) -0.0116(4) 0.6706(4) 0.088(2) Uani 1 1 d . . . . .
F17 F -0.9710(4) -0.0214(5) 0.7322(4) 0.090(3) Uani 1 1 d . . . . .
F18 F -0.9303(4) -0.1122(3) 0.6980(3) 0.0753(19) Uani 1 1 d . . . . .
F19 F -0.894(3) 0.144(3) 1.1217(18) 0.192(6) Uani 0.441(16) 1 d . U P B 1
F20 F -0.940(2) 0.2522(17) 1.0752(14) 0.192(6) Uani 0.441(16) 1 d D U P B 1
F21 F -1.005(2) 0.141(3) 1.0397(12) 0.193(6) Uani 0.441(16) 1 d . U P B 1
F19' F -0.878(2) 0.1884(19) 1.1250(13) 0.191(6) Uani 0.559(16) 1 d . U P B 2
F20' F -0.9903(19) 0.219(2) 1.0504(11) 0.192(6) Uani 0.559(16) 1 d . U P B 2
F21' F -0.9524(19) 0.1132(19) 1.0808(12) 0.193(6) Uani 0.559(16) 1 d . U P B 2
F22 F -0.9847(9) 0.2144(7) 0.7803(5) 0.156(5) Uani 1 1 d . . . . .
F23 F -0.8770(8) 0.2620(8) 0.8081(7) 0.157(6) Uani 1 1 d . . . . .
F24 F -0.9667(10) 0.3035(6) 0.8373(6) 0.163(6) Uani 1 1 d . . . . .
Cl9 Cl -0.0290(4) 0.0309(6) 0.8680(5) 0.213(4) Uani 1 1 d . . . . .
Cl8 Cl -0.1481(10) 0.1321(8) 0.8295(9) 0.304(7) Uani 1 1 d . . . . .
Cl7 Cl -0.1950(16) 0.0068(12) 0.8420(16) 0.424(14) Uani 1 1 d . . . . .
C118 C -0.5243(15) 0.1932(15) 0.9367(10) 0.201(8) Uani 1 1 d D U . . .
Cl13 Cl -0.2465(6) 0.2925(5) 2.0502(4) 0.181(3) Uani 1 1 d . . . . .
Cl12 Cl -0.2076(11) 0.1500(7) 2.0815(7) 0.358(11) Uani 1 1 d . . . . .
Cl11 Cl -0.2743(14) 0.1913(7) 1.9369(8) 0.333(10) Uani 1 1 d . . . . .
C01 C -0.222(4) 0.2098(17) 2.0229(15) 0.34(4) Uani 1 1 d . . . . .
H01 H -0.166131 0.218320 2.026049 0.406 Uiso 1 1 calc R . . . .

loop_
_atom_site_aniso_label
_atom_site_aniso_U_11
_atom_site_aniso_U_22
_atom_site_aniso_U_33
_atom_site_aniso_U_23
_atom_site_aniso_U_13
_atom_site_aniso_U_12
Pd1 0.0297(3) 0.0218(3) 0.0337(3) -0.0031(2) 0.0170(2) -0.0070(2)
O1 0.027(3) 0.021(3) 0.057(3) -0.005(2) 0.016(2) -0.007(2)
O2 0.033(3) 0.024(3) 0.046(3) -0.002(2) 0.021(2) -0.008(2)
O3 0.033(3) 0.038(3) 0.037(3) -0.004(3) 0.008(2) -0.015(3)
O4 0.095(6) 0.089(6) 0.044(4) -0.016(4) 0.026(4) -0.058(5)
N1 0.036(3) 0.018(3) 0.038(4) -0.001(3) 0.021(3) -0.004(3)
N2 0.022(3) 0.021(3) 0.033(3) -0.008(3) 0.013(2) -0.008(2)
B1 0.036(5) 0.039(6) 0.042(5) 0.001(4) 0.015(4) 0.004(4)
Cl6 0.092(2) 0.0679(19) 0.089(2) -0.0124(16) 0.0293(17) -0.0014(17)
Cl5 0.099(2) 0.083(2) 0.153(4) 0.009(2) 0.082(3) -0.005(2)
Cl3 0.105(3) 0.094(3) 0.092(2) 0.005(2) 0.010(2) 0.008(2)
Cl4 0.143(4) 0.088(3) 0.119(3) -0.013(2) 0.079(3) -0.002(3)
Cl2 0.148(4) 0.189(6) 0.106(3) -0.034(4) 0.059(3) -0.039(4)
Cl1 0.183(5) 0.142(5) 0.182(5) -0.002(4) 0.112(5) -0.057(4)
C0 0.097(10) 0.079(9) 0.081(9) 0.004(7) 0.022(8) -0.021(8)
C00 0.080(8) 0.065(8) 0.089(9) -0.001(7) 0.036(7) -0.008(7)
C000 0.15(2) 0.26(4) 0.16(2) 0.05(3) 0.035(19) 0.01(3)
C1 0.039(4) 0.023(4) 0.038(4) -0.006(3) 0.025(4) -0.002(3)
C2 0.033(4) 0.029(5) 0.034(4) 0.001(3) 0.017(3) 0.006(4)
C3 0.040(4) 0.027(4) 0.037(4) -0.004(3) 0.023(3) -0.015(3)
C4 0.041(4) 0.027(4) 0.035(4) -0.005(3) 0.018(3) -0.011(3)
C5 0.043(4) 0.031(4) 0.032(3) 0.001(4) 0.019(3) -0.005(5)
C6 0.039(4) 0.031(4) 0.033(4) -0.003(3) 0.022(3) -0.009(4)
C7 0.047(5) 0.032(4) 0.039(4) -0.003(4) 0.019(4) -0.006(4)
C8 0.066(6) 0.037(5) 0.051(5) -0.003(4) 0.031(5) 0.005(5)
C9 0.054(5) 0.044(5) 0.063(6) -0.005(4) 0.039(5) 0.002(4)
C10 0.045(4) 0.037(5) 0.048(4) 0.000(4) 0.029(4) -0.010(4)
C11 0.059(5) 0.028(4) 0.037(4) -0.004(3) 0.030(4) 0.002(4)
C12 0.037(4) 0.036(5) 0.035(4) -0.002(4) 0.016(4) 0.003(4)
C13 0.058(5) 0.045(5) 0.047(5) -0.003(4) 0.027(4) 0.003(5)
C14 0.061(6) 0.069(7) 0.043(5) 0.009(5) 0.026(5) 0.017(5)
C15 0.084(7) 0.045(5) 0.051(5) 0.009(4) 0.037(5) 0.012(6)
C16 0.067(6) 0.034(5) 0.043(5) -0.001(4) 0.030(4) 0.003(4)
C17 0.023(3) 0.019(4) 0.043(4) -0.012(3) 0.017(3) -0.013(3)
C18 0.033(4) 0.016(4) 0.047(4) 0.003(3) 0.023(3) 0.000(3)
C19 0.027(4) 0.026(4) 0.045(4) 0.004(3) 0.021(3) -0.003(3)
C20 0.028(4) 0.020(4) 0.040(4) -0.001(3) 0.014(3) -0.007(3)
C21 0.027(4) 0.019(4) 0.042(4) -0.001(3) 0.018(3) -0.002(3)
C22 0.022(3) 0.025(4) 0.038(4) 0.002(3) 0.015(3) 0.002(3)
C23 0.050(5) 0.042(5) 0.076(7) 0.008(5) 0.025(5) -0.021(5)
C24 0.023(4) 0.028(4) 0.057(5) 0.003(4) 0.015(3) 0.002(3)
C25 0.036(4) 0.023(5) 0.055(4) 0.000(3) 0.024(3) -0.003(3)
C26 0.037(4) 0.032(6) 0.049(5) 0.009(3) 0.026(3) 0.013(4)
C27 0.034(4) 0.021(4) 0.068(6) 0.010(4) 0.031(4) 0.010(3)
C28 0.045(5) 0.029(5) 0.093(7) 0.017(5) 0.044(5) 0.009(4)
C29 0.067(6) 0.039(5) 0.087(8) 0.013(5) 0.052(6) 0.008(5)
C30 0.098(8) 0.038(6) 0.060(6) 0.013(4) 0.050(6) 0.031(6)
C31 0.055(5) 0.032(4) 0.052(5) 0.006(4) 0.025(4) 0.010(4)
C32 0.036(4) 0.027(5) 0.058(5) -0.002(4) 0.018(4) 0.008(4)
C33 0.034(4) 0.029(4) 0.059(4) 0.002(5) 0.027(3) 0.000(5)
C34 0.067(6) 0.025(4) 0.074(7) 0.008(4) 0.047(5) 0.008(4)
C35 0.077(7) 0.044(6) 0.064(7) 0.024(5) 0.027(6) 0.006(6)
C36 0.081(7) 0.064(9) 0.058(6) 0.013(6) 0.020(5) 0.010(7)
C37 0.050(5) 0.038(5) 0.062(6) 0.007(5) 0.017(5) 0.010(4)
C38 0.026(4) 0.027(4) 0.049(5) -0.004(4) 0.020(3) -0.005(3)
C39 0.027(4) 0.023(4) 0.045(4) -0.007(3) 0.015(3) -0.005(3)
C40 0.035(4) 0.023(4) 0.043(4) -0.003(4) 0.021(3) 0.001(3)
C41 0.027(4) 0.021(4) 0.038(4) -0.001(3) 0.015(3) 0.005(3)
C42 0.041(4) 0.025(4) 0.056(5) 0.000(4) 0.022(4) 0.000(4)
C43 0.042(4) 0.035(5) 0.047(5) 0.006(4) 0.023(4) 0.007(4)
C44 0.046(5) 0.045(5) 0.042(5) -0.002(4) 0.024(4) 0.008(4)
C45 0.032(4) 0.041(5) 0.044(5) -0.009(4) 0.018(4) 0.005(4)
C46 0.026(4) 0.029(4) 0.050(5) -0.001(4) 0.020(3) -0.002(3)
C47 0.034(4) 0.030(4) 0.038(5) 0.002(4) 0.012(3) 0.008(4)
C48 0.043(5) 0.044(5) 0.044(5) -0.006(4) 0.019(4) 0.003(4)
C49 0.067(6) 0.054(6) 0.044(5) 0.000(4) 0.026(5) 0.009(5)
C50 0.051(5) 0.067(7) 0.061(6) 0.005(5) 0.032(5) 0.005(5)
C51 0.033(4) 0.044(5) 0.051(5) 0.003(4) 0.023(4) 0.001(4)
C52 0.031(4) 0.020(4) 0.034(4) 0.001(3) 0.021(3) -0.003(3)
C53 0.029(4) 0.019(4) 0.038(4) -0.003(3) 0.018(3) -0.007(3)
C54 0.031(4) 0.025(4) 0.040(4) -0.003(3) 0.018(3) -0.001(3)
C55 0.025(4) 0.022(4) 0.038(4) 0.000(3) 0.014(3) -0.014(3)
C56 0.030(4) 0.030(4) 0.042(4) -0.005(3) 0.021(3) 0.000(3)
C57 0.032(4) 0.017(4) 0.040(4) -0.002(3) 0.016(3) -0.005(3)
C58 0.048(5) 0.042(5) 0.040(4) -0.002(4) 0.024(4) -0.007(4)
C59 0.031(4) 0.025(4) 0.045(5) 0.000(3) 0.023(3) -0.004(4)
C60 0.032(4) 0.016(4) 0.047(4) -0.001(3) 0.021(3) -0.001(3)
C61 0.029(4) 0.023(4) 0.039(4) 0.002(3) 0.016(3) 0.003(3)
C62 0.029(4) 0.019(4) 0.047(5) 0.000(3) 0.021(4) -0.001(3)
C63 0.031(4) 0.030(4) 0.054(5) -0.005(4) 0.018(4) 0.002(4)
C64 0.049(5) 0.037(5) 0.053(5) -0.015(4) 0.024(4) -0.001(4)
C65 0.040(4) 0.047(5) 0.045(5) 0.003(4) 0.023(4) 0.006(4)
C66 0.030(4) 0.042(5) 0.041(4) 0.001(4) 0.020(3) 0.003(4)
C67 0.036(5) 0.029(5) 0.042(5) 0.000(4) 0.025(4) 0.007(3)
C68 0.034(4) 0.018(4) 0.055(5) -0.001(3) 0.030(4) 0.003(3)
C69 0.045(5) 0.034(5) 0.053(5) 0.005(4) 0.031(4) 0.004(4)
C70 0.060(6) 0.046(5) 0.046(5) 0.014(4) 0.030(5) 0.018(5)
C71 0.043(5) 0.057(6) 0.043(5) -0.008(5) 0.020(4) 0.006(5)
C72 0.031(4) 0.033(4) 0.044(5) -0.010(4) 0.017(4) -0.005(4)
C73 0.038(4) 0.024(4) 0.072(6) -0.004(4) 0.035(4) -0.003(4)
C74 0.036(3) 0.020(3) 0.052(4) 0.002(4) 0.029(3) 0.003(4)
C75 0.028(4) 0.030(4) 0.063(5) -0.006(4) 0.022(4) 0.004(4)
C76 0.035(4) 0.031(4) 0.052(4) -0.001(5) 0.022(3) 0.008(5)
C77 0.054(5) 0.021(4) 0.069(6) 0.003(4) 0.041(5) 0.005(4)
C78 0.052(5) 0.047(6) 0.064(6) 0.004(5) 0.025(5) 0.016(5)
C79 0.044(5) 0.058(6) 0.073(6) 0.003(7) 0.017(4) 0.014(6)
C80 0.037(5) 0.043(5) 0.072(6) -0.006(5) 0.024(4) 0.002(4)
C81 0.048(5) 0.021(4) 0.066(6) 0.001(4) 0.036(4) 0.000(4)
C82 0.036(3) 0.027(4) 0.055(4) 0.001(5) 0.025(3) 0.010(5)
C83 0.045(5) 0.023(4) 0.069(6) -0.002(4) 0.030(4) 0.003(4)
C84 0.066(6) 0.035(5) 0.061(6) -0.005(4) 0.036(5) 0.007(5)
C85 0.068(6) 0.043(6) 0.066(6) 0.010(5) 0.050(5) 0.013(5)
C86 0.057(5) 0.026(4) 0.069(6) 0.006(4) 0.046(5) 0.005(4)
C87 0.059(5) 0.034(5) 0.032(4) -0.010(3) 0.012(4) -0.006(4)
C88 0.052(5) 0.029(4) 0.045(5) -0.010(4) 0.030(4) -0.014(4)
C89 0.048(5) 0.040(5) 0.038(4) -0.002(4) 0.019(4) -0.007(4)
C90 0.064(6) 0.125(11) 0.072(7) -0.050(9) 0.039(5) -0.033(9)
C91 0.096(9) 0.057(7) 0.051(6) 0.012(5) 0.010(6) -0.023(6)
C92 0.113(10) 0.086(9) 0.064(7) -0.024(7) 0.029(7) -0.070(9)
C101 0.038(5) 0.044(5) 0.046(5) -0.014(4) 0.020(4) 0.002(4)
C102 0.053(5) 0.043(5) 0.060(6) 0.016(4) 0.033(5) 0.024(4)
C103 0.096(9) 0.077(8) 0.074(7) 0.035(6) 0.059(7) 0.044(8)
C104 0.155(14) 0.036(6) 0.100(10) -0.002(6) 0.100(11) -0.002(7)
C105 0.102(10) 0.060(7) 0.069(7) -0.004(6) 0.042(7) -0.019(7)
C106 0.071(7) 0.063(7) 0.054(6) -0.009(5) 0.030(5) -0.028(6)
C107 0.125(10) 0.170(14) 0.147(11) 0.098(10) 0.093(9) 0.096(10)
C108 0.111(7) 0.156(9) 0.138(8) -0.015(7) 0.067(5) -0.104(7)
C111 0.043(4) 0.043(5) 0.037(4) 0.001(4) 0.017(4) -0.001(4)
C112 0.054(5) 0.078(7) 0.047(5) -0.008(5) 0.031(4) -0.022(5)
C113 0.096(8) 0.082(9) 0.060(6) -0.023(6) 0.048(6) -0.056(8)
C114 0.113(10) 0.099(10) 0.059(7) -0.031(6) 0.050(7) -0.069(8)
C115 0.111(10) 0.149(15) 0.047(6) -0.009(9) 0.034(6) -0.079(12)
C116 0.087(8) 0.109(10) 0.038(5) -0.012(6) 0.028(5) -0.048(8)
C117 0.139(10) 0.271(16) 0.111(9) -0.091(10) 0.075(8) -0.173(10)
C121 0.040(4) 0.035(4) 0.041(4) 0.007(3) 0.020(4) 0.002(4)
C122 0.039(4) 0.054(6) 0.035(4) -0.007(4) 0.016(4) 0.007(4)
C123 0.041(5) 0.039(5) 0.041(5) 0.005(4) 0.017(4) 0.015(4)
C124 0.043(5) 0.028(4) 0.045(5) -0.001(4) 0.015(4) 0.001(4)
C125 0.040(4) 0.029(4) 0.044(5) 0.004(4) 0.016(4) 0.001(4)
C126 0.027(4) 0.034(4) 0.040(4) 0.006(4) 0.011(3) 0.004(3)
C127 0.052(6) 0.063(7) 0.056(6) 0.002(5) 0.025(5) 0.026(5)
C128 0.049(5) 0.028(4) 0.044(5) -0.002(4) 0.011(4) 0.002(4)
C131 0.048(5) 0.048(5) 0.034(4) -0.007(4) 0.011(4) 0.009(4)
C132 0.071(7) 0.088(8) 0.043(5) 0.016(5) 0.027(5) 0.043(6)
C133 0.112(9) 0.098(11) 0.044(5) 0.017(6) 0.039(6) 0.077(9)
C134 0.097(9) 0.093(10) 0.048(6) 0.005(6) 0.021(6) 0.057(8)
C135 0.080(7) 0.054(6) 0.048(6) 0.001(5) 0.022(5) 0.017(6)
C136 0.064(5) 0.038(4) 0.041(4) -0.003(5) 0.022(4) 0.019(5)
C137 0.222(10) 0.303(14) 0.080(5) 0.071(7) 0.090(5) 0.189(11)
C138 0.128(12) 0.071(8) 0.065(8) 0.019(6) 0.054(9) 0.048(9)
F1 0.113(9) 0.162(14) 0.161(12) 0.094(11) 0.062(8) 0.070(9)
F2 0.141(9) 0.163(12) 0.150(9) 0.125(9) 0.096(7) 0.102(8)
F3 0.133(10) 0.224(15) 0.142(11) 0.089(11) 0.026(9) 0.074(11)
F1' 0.092(15) 0.18(2) 0.132(17) 0.112(15) 0.087(13) 0.101(15)
F2' 0.129(15) 0.192(18) 0.151(15) 0.104(16) 0.069(14) 0.086(15)
F3' 0.111(14) 0.198(17) 0.148(15) 0.097(15) 0.062(13) 0.082(14)
F4 0.109(7) 0.155(9) 0.138(8) -0.016(7) 0.063(6) -0.107(7)
F5 0.107(7) 0.158(9) 0.138(8) -0.018(7) 0.073(6) -0.100(7)
F6 0.112(7) 0.153(9) 0.138(8) -0.011(7) 0.067(6) -0.108(7)
F7 0.142(8) 0.297(16) 0.074(6) -0.055(8) 0.025(6) -0.069(10)
F8 0.196(9) 0.339(17) 0.078(5) -0.113(8) 0.091(6) -0.195(11)
F9 0.204(11) 0.283(16) 0.143(9) -0.074(10) 0.078(8) -0.117(11)
F10 0.37(2) 0.280(19) 0.140(11) 0.007(12) 0.141(14) -0.129(18)
F12 0.159(8) 0.271(15) 0.110(7) -0.043(10) 0.106(6) -0.085(11)
F11 0.224(13) 0.39(2) 0.109(7) -0.033(10) 0.088(8) -0.221(14)
F13 0.097(6) 0.092(6) 0.108(6) -0.041(5) 0.011(5) 0.047(5)
F14 0.089(5) 0.153(9) 0.114(6) 0.035(6) 0.062(5) 0.061(6)
F15 0.086(4) 0.109(6) 0.056(4) 0.008(4) 0.024(3) 0.056(4)
F16 0.073(4) 0.092(5) 0.065(4) 0.028(4) -0.005(3) -0.023(4)
F17 0.048(3) 0.130(7) 0.073(4) -0.038(4) 0.005(3) 0.025(4)
F18 0.081(4) 0.047(4) 0.065(4) -0.011(3) -0.002(3) -0.012(3)
F19 0.222(10) 0.303(14) 0.079(5) 0.072(7) 0.090(5) 0.188(11)
F20 0.222(10) 0.302(14) 0.080(5) 0.070(7) 0.090(5) 0.190(11)
F21 0.222(10) 0.303(14) 0.081(5) 0.071(7) 0.090(5) 0.188(11)
F19' 0.222(10) 0.303(14) 0.078(5) 0.070(7) 0.091(5) 0.189(11)
F20' 0.221(10) 0.302(14) 0.080(5) 0.071(7) 0.090(5) 0.191(11)
F21' 0.223(10) 0.304(14) 0.081(5) 0.071(7) 0.090(5) 0.187(11)
F22 0.193(12) 0.158(11) 0.061(5) 0.033(6) -0.004(6) 0.047(9)
F23 0.158(10) 0.193(12) 0.148(9) 0.122(10) 0.092(8) 0.084(9)
F24 0.301(16) 0.102(7) 0.137(8) 0.068(6) 0.140(10) 0.121(10)
Cl9 0.126(5) 0.222(9) 0.238(9) -0.083(7) 0.021(5) 0.019(5)
Cl8 0.346(17) 0.237(14) 0.304(16) 0.058(12) 0.110(13) 0.055(13)
Cl7 0.47(3) 0.34(2) 0.60(4) -0.07(3) 0.37(3) -0.10(2)
C118 0.256(16) 0.292(18) 0.082(9) -0.048(11) 0.099(11) -0.183(14)
Cl13 0.249(9) 0.151(6) 0.166(6) 0.017(5) 0.109(6) 0.049(6)
Cl12 0.50(2) 0.159(7) 0.227(10) 0.068(9) -0.034(12) 0.011(14)
Cl11 0.67(3) 0.175(9) 0.254(12) -0.016(9) 0.285(18) -0.007(14)
C01 0.69(10) 0.11(2) 0.093(16) 0.018(14) 0.03(3) -0.06(4)

loop_
_atom_type_symbol
_atom_type_description
_atom_type_scat_dispersion_real
_atom_type_scat_dispersion_imag
_atom_type_scat_source
C C 0.0181 0.0091 'International Tables Vol C Tables 4.2.6.8 and 6.1.1.4'
H H 0.0000 0.0000 'International Tables Vol C Tables 4.2.6.8 and 6.1.1.4'
B B 0.0090 0.0039 'International Tables Vol C Tables 4.2.6.8 and 6.1.1.4'
N N 0.0311 0.0180 'International Tables Vol C Tables 4.2.6.8 and 6.1.1.4'
O O 0.0492 0.0322 'International Tables Vol C Tables 4.2.6.8 and 6.1.1.4'
F F 0.0727 0.0534 'International Tables Vol C Tables 4.2.6.8 and 6.1.1.4'
Cl Cl 0.3639 0.7018 'International Tables Vol C Tables 4.2.6.8 and 6.1.1.4'
Pd Pd 0.1215 3.9337 'International Tables Vol C Tables 4.2.6.8 and 6.1.1.4'

loop_
_geom_angle_atom_site_label_1
_geom_angle_atom_site_label_2
_geom_angle_atom_site_label_3
_geom_angle
_geom_angle_site_symmetry_1
_geom_angle_site_symmetry_3
_geom_angle_publ_flag
O3 Pd1 N1 97.9(2) . . ?
O3 Pd1 N2 176.4(3) . . ?
O3 Pd1 C89 82.6(3) . . ?
N2 Pd1 N1 78.5(2) . . ?
C89 Pd1 N1 179.3(3) . . ?
C89 Pd1 N2 101.0(3) . . ?
C20 O1 C23 110.1(6) . . ?
C55 O2 C58 111.4(6) . . ?
C87 O3 Pd1 114.7(5) . . ?
C87 O4 C92 115.2(8) . . ?
C1 N1 Pd1 113.3(5) . . ?
C1 N1 C17 123.2(6) . . ?
C17 N1 Pd1 123.5(5) . . ?
C2 N2 Pd1 114.9(5) . . ?
C2 N2 C52 122.8(6) . . ?
C52 N2 Pd1 122.3(5) . . ?
C101 B1 C111 111.7(7) . . ?
C121 B1 C101 104.3(7) . . ?
C121 B1 C111 112.1(7) . . ?
C121 B1 C131 114.5(7) . . ?
C131 B1 C101 110.9(7) . . ?
C131 B1 C111 103.5(7) . . ?
Cl2 C0 Cl3 109.4(9) . . ?
Cl2 C0 Cl1 110.3(9) . . ?
Cl1 C0 Cl3 110.0(9) . . ?
Cl5 C00 Cl6 106.7(8) . . ?
Cl4 C00 Cl6 110.1(8) . . ?
Cl4 C00 Cl5 114.1(8) . . ?
Cl9 C000 Cl7 104(2) . . ?
Cl8 C000 Cl9 113(2) . . ?
Cl8 C000 Cl7 92.5(18) . . ?
N1 C1 C2 115.2(7) . . ?
N1 C1 C3 131.6(7) . . ?
C2 C1 C3 113.2(6) . . ?
N2 C2 C1 118.1(6) . . ?
N2 C2 C4 130.6(7) . . ?
C1 C2 C4 111.4(6) . . ?
C1 C3 C5 103.4(6) . . ?
C1 C3 C11 105.2(6) . . ?
C5 C3 C11 106.5(6) . . ?
C6 C4 C2 104.3(6) . . ?
C6 C4 C12 107.4(7) . . ?
C12 C4 C2 105.7(6) . . ?
C6 C5 C3 113.9(6) . . ?
C10 C5 C3 124.7(8) . . ?
C10 C5 C6 121.3(8) . . ?
C5 C6 C4 113.8(7) . . ?
C7 C6 C4 126.7(7) . . ?
C7 C6 C5 119.5(7) . . ?
C8 C7 C6 119.6(8) . . ?
C7 C8 C9 120.9(8) . . ?
C8 C9 C10 120.5(8) . . ?
C5 C10 C9 118.1(8) . . ?
C12 C11 C3 114.1(7) . . ?
C16 C11 C3 125.9(8) . . ?
C16 C11 C12 120.0(8) . . ?
C11 C12 C4 113.1(7) . . ?
C13 C12 C4 126.0(8) . . ?
C13 C12 C11 120.6(8) . . ?
C12 C13 C14 119.1(9) . . ?
C13 C14 C15 120.1(10) . . ?
C14 C15 C16 120.1(9) . . ?
C11 C16 C15 120.1(9) . . ?
C18 C17 N1 120.3(7) . . ?
C22 C17 N1 119.9(6) . . ?
C22 C17 C18 118.6(7) . . ?
C17 C18 C25 126.7(7) . . ?
C19 C18 C17 120.2(7) . . ?
C19 C18 C25 112.9(7) . . ?
C18 C19 C24 112.5(7) . . ?
C20 C19 C18 120.7(7) . . ?
C20 C19 C24 126.5(7) . . ?
C19 C20 O1 120.9(6) . . ?
C19 C20 C21 119.2(7) . . ?
C21 C20 O1 119.8(6) . . ?
C20 C21 C39 125.7(7) . . ?
C22 C21 C20 120.0(7) . . ?
C22 C21 C39 113.8(6) . . ?
C17 C22 C38 125.7(7) . . ?
C21 C22 C17 121.0(6) . . ?
C21 C22 C38 113.0(7) . . ?
C19 C24 C27 105.9(6) . . ?
C32 C24 C19 104.5(6) . . ?
C32 C24 C27 106.9(7) . . ?
C18 C25 C26 105.9(6) . . ?
C33 C25 C18 104.8(7) . . ?
C33 C25 C26 106.8(6) . . ?
C27 C26 C25 113.2(7) . . ?
C31 C26 C25 126.8(8) . . ?
C31 C26 C27 120.0(8) . . ?
C26 C27 C24 112.2(7) . . ?
C28 C27 C24 127.3(8) . . ?
C28 C27 C26 120.4(9) . . ?
C29 C28 C27 119.8(10) . . ?
C28 C29 C30 120.4(9) . . ?
C29 C30 C31 120.9(10) . . ?
C26 C31 C30 118.5(9) . . ?
C33 C32 C24 114.1(8) . . ?
C33 C32 C37 119.7(9) . . ?
C37 C32 C24 126.1(8) . . ?
C32 C33 C25 112.6(8) . . ?
C34 C33 C25 126.9(8) . . ?
C34 C33 C32 120.4(8) . . ?
C35 C34 C33 120.7(10) . . ?
C34 C35 C36 120.2(10) . . ?
C37 C36 C35 120.1(10) . . ?
C36 C37 C32 118.8(10) . . ?
C40 C38 C22 104.6(6) . . ?
C46 C38 C22 104.3(7) . . ?
C46 C38 C40 107.1(7) . . ?
C41 C39 C21 105.2(6) . . ?
C41 C39 C47 107.3(6) . . ?
C47 C39 C21 104.2(6) . . ?
C41 C40 C38 112.1(7) . . ?
C45 C40 C38 126.3(8) . . ?
C45 C40 C41 121.6(8) . . ?
C40 C41 C39 114.1(7) . . ?
C40 C41 C42 119.7(7) . . ?
C42 C41 C39 126.1(7) . . ?
C41 C42 C43 118.0(8) . . ?
C44 C43 C42 121.2(8) . . ?
C43 C44 C45 121.1(8) . . ?
C40 C45 C44 118.4(8) . . ?
C47 C46 C38 113.7(7) . . ?
C47 C46 C51 119.6(9) . . ?
C51 C46 C38 126.3(8) . . ?
C46 C47 C39 112.7(7) . . ?
C48 C47 C39 127.3(8) . . ?
C48 C47 C46 120.0(8) . . ?
C47 C48 C49 119.9(9) . . ?
C48 C49 C50 120.5(9) . . ?
C51 C50 C49 120.3(9) . . ?
C50 C51 C46 119.6(9) . . ?
C53 C52 N2 120.1(6) . . ?
C57 C52 N2 120.1(6) . . ?
C57 C52 C53 119.7(7) . . ?
C52 C53 C59 126.8(7) . . ?
C54 C53 C52 120.3(7) . . ?
C54 C53 C59 112.7(7) . . ?
C53 C54 C55 120.5(7) . . ?
C53 C54 C60 113.7(6) . . ?
C55 C54 C60 125.6(7) . . ?
C54 C55 O2 120.2(7) . . ?
C56 C55 O2 120.2(7) . . ?
C56 C55 C54 119.5(7) . . ?
C55 C56 C57 119.5(7) . . ?
C55 C56 C73 126.9(7) . . ?
C57 C56 C73 113.4(7) . . ?
C52 C57 C56 120.3(7) . . ?
C52 C57 C74 126.6(7) . . ?
C56 C57 C74 112.5(6) . . ?
C53 C59 C61 105.7(6) . . ?
C67 C59 C53 106.9(6) . . ?
C67 C59 C61 105.2(7) . . ?
C54 C60 C62 106.6(6) . . ?
C54 C60 C68 104.8(6) . . ?
C62 C60 C68 105.3(6) . . ?
C62 C61 C59 112.0(7) . . ?
C66 C61 C59 127.2(7) . . ?
C66 C61 C62 120.8(7) . . ?
C61 C62 C60 113.1(7) . . ?
C63 C62 C60 127.9(7) . . ?
C63 C62 C61 118.9(8) . . ?
C62 C63 C64 121.2(8) . . ?
C63 C64 C65 120.3(8) . . ?
C66 C65 C64 119.5(8) . . ?
C61 C66 C65 119.2(8) . . ?
C68 C67 C59 113.2(7) . . ?
C72 C67 C59 126.6(8) . . ?
C72 C67 C68 120.3(8) . . ?
C67 C68 C60 112.9(7) . . ?
C69 C68 C60 125.7(7) . . ?
C69 C68 C67 121.4(8) . . ?
C68 C69 C70 118.3(8) . . ?
C71 C70 C69 119.9(9) . . ?
C70 C71 C72 120.6(9) . . ?
C67 C72 C71 119.5(8) . . ?
C56 C73 C81 103.4(7) . . ?
C75 C73 C56 108.4(7) . . ?
C75 C73 C81 105.5(7) . . ?
C57 C74 C82 104.5(7) . . ?
C76 C74 C57 107.3(7) . . ?
C76 C74 C82 105.8(5) . . ?
C76 C75 C73 114.5(7) . . ?
C76 C75 C80 119.1(9) . . ?
C80 C75 C73 126.4(8) . . ?
C75 C76 C74 112.1(8) . . ?
C77 C76 C74 125.5(9) . . ?
C77 C76 C75 122.1(7) . . ?
C76 C77 C78 119.1(9) . . ?
C77 C78 C79 119.9(9) . . ?
C78 C79 C80 119.7(9) . . ?
C75 C80 C79 120.0(9) . . ?
C82 C81 C73 112.0(7) . . ?
C86 C81 C73 127.3(8) . . ?
C86 C81 C82 120.7(8) . . ?
C81 C82 C74 112.9(8) . . ?
C83 C82 C74 128.0(9) . . ?
C83 C82 C81 119.1(8) . . ?
C82 C83 C84 120.8(9) . . ?
C83 C84 C85 120.1(9) . . ?
C86 C85 C84 120.0(8) . . ?
C85 C86 C81 119.2(8) . . ?
O3 C87 O4 121.0(8) . . ?
O3 C87 C88 123.7(7) . . ?
O4 C87 C88 115.3(8) . . ?
C87 C88 C89 106.4(7) . . ?
C87 C88 C90 107.4(9) . . ?
C87 C88 C91 107.3(8) . . ?
C89 C88 C90 112.9(8) . . ?
C89 C88 C91 111.4(8) . . ?
C91 C88 C90 111.0(10) . . ?
C88 C89 Pd1 112.6(6) . . ?
C102 C101 B1 123.8(8) . . ?
C102 C101 C106 117.1(10) . . ?
C106 C101 B1 118.8(8) . . ?
C101 C102 C103 121.7(11) . . ?
C102 C103 C107 119.4(13) . . ?
C104 C103 C102 119.4(12) . . ?
C104 C103 C107 121.2(13) . . ?
C105 C104 C103 118.6(11) . . ?
C104 C105 C106 121.3(13) . . ?
C104 C105 C108 119.9(13) . . ?
C106 C105 C108 118.6(14) . . ?
C105 C106 C101 121.8(12) . . ?
F1 C107 C103 121.6(14) . . ?
F1 C107 F3 84.6(19) . . ?
F2 C107 C103 120.6(16) . . ?
F2 C107 F1 114.3(15) . . ?
F2 C107 F3 97(2) . . ?
F3 C107 C103 106.5(14) . . ?
F1' C107 C103 99(2) . . ?
F2' C107 C103 106(3) . . ?
F2' C107 F1' 146(5) . . ?
F2' C107 F3' 103(6) . . ?
F3' C107 C103 108(3) . . ?
F3' C107 F1' 91(5) . . ?
F4 C108 C105 113.4(13) . . ?
F4 C108 F5 105.9(19) . . ?
F4 C108 F6 108.0(16) . . ?
F5 C108 C105 116.2(13) . . ?
F5 C108 F6 100.0(17) . . ?
F6 C108 C105 112.3(14) . . ?
C112 C111 B1 122.5(8) . . ?
C112 C111 C116 114.7(9) . . ?
C116 C111 B1 122.5(8) . . ?
C111 C112 C113 123.0(9) . . ?
C112 C113 C117 117.6(10) . . ?
C114 C113 C112 121.3(10) . . ?
C114 C113 C117 121.0(11) . . ?
C113 C114 C115 116.9(11) . . ?
C114 C115 C118 117.8(13) . . ?
C116 C115 C114 121.9(10) . . ?
C116 C115 C118 120.2(13) . . ?
C115 C116 C111 122.0(10) . . ?
F7 C117 C113 115.1(14) . . ?
F7 C117 F9 71.6(12) . . ?
F8 C117 C113 122.8(11) . . ?
F8 C117 F7 121.0(17) . . ?
F8 C117 F9 102(2) . . ?
F9 C117 C113 105.5(17) . . ?
C122 C121 B1 119.3(7) . . ?
C122 C121 C126 114.4(8) . . ?
C126 C121 B1 126.0(7) . . ?
C123 C122 C121 123.3(8) . . ?
C122 C123 C124 120.8(8) . . ?
C122 C123 C127 120.9(8) . . ?
C124 C123 C127 118.3(8) . . ?
C125 C124 C123 116.8(8) . . ?
C124 C125 C128 116.8(8) . . ?
C126 C125 C124 121.8(8) . . ?
C126 C125 C128 121.4(8) . . ?
C125 C126 C121 123.0(8) . . ?
F13 C127 C123 113.7(9) . . ?
F13 C127 F14 105.8(10) . . ?
F13 C127 F15 107.4(9) . . ?
F14 C127 C123 113.2(9) . . ?
F15 C127 C123 113.1(8) . . ?
F15 C127 F14 102.7(9) . . ?
F16 C128 C125 112.2(8) . . ?
F17 C128 C125 112.1(7) . . ?
F17 C128 F16 105.4(8) . . ?
F18 C128 C125 113.5(7) . . ?
F18 C128 F16 106.2(8) . . ?
F18 C128 F17 106.8(8) . . ?
C132 C131 B1 121.6(8) . . ?
C136 C131 B1 121.7(8) . . ?
C136 C131 C132 116.5(8) . . ?
C133 C132 C131 121.8(10) . . ?
C132 C133 C137 120.0(12) . . ?
C134 C133 C132 120.5(10) . . ?
C134 C133 C137 119.4(12) . . ?
C133 C134 C135 118.6(10) . . ?
C134 C135 C138 119.1(10) . . ?
C136 C135 C134 120.8(10) . . ?
C136 C135 C138 119.9(10) . . ?
C135 C136 C131 121.8(8) . . ?
F19 C137 C133 117.4(19) . . ?
F19 C137 F20 117(3) . . ?
F19 C137 F21 89(4) . . ?
F20 C137 C133 116(2) . . ?
F20 C137 F21 109(3) . . ?
F21 C137 C133 103(2) . . ?
F19' C137 C133 122(3) . . ?
F19' C137 F20' 113(2) . . ?
F19' C137 F21' 89(3) . . ?
F20' C137 C133 119.0(17) . . ?
F20' C137 F21' 98(3) . . ?
F21' C137 C133 106(2) . . ?
F22 C138 C135 113.1(13) . . ?
F23 C138 C135 114.8(13) . . ?
F23 C138 F22 101.4(13) . . ?
F24 C138 C135 115.0(11) . . ?
F24 C138 F22 99.7(14) . . ?
F24 C138 F23 111.0(14) . . ?
C117 F7 F9 59.2(13) . . ?
C117 F9 F7 49.2(10) . . ?
F10 C118 C115 113.0(18) . . ?
F12 C118 C115 111.7(19) . . ?
F12 C118 F10 97.7(17) . . ?
F11 C118 C115 118.0(16) . . ?
F11 C118 F10 106(2) . . ?
F11 C118 F12 108(2) . . ?
Cl12 C01 Cl13 111(3) . . ?
Cl12 C01 Cl11 120(2) . . ?
Cl11 C01 Cl13 114(3) . . ?

loop_
_geom_bond_atom_site_label_1
_geom_bond_atom_site_label_2
_geom_bond_distance
_geom_bond_site_symmetry_2
_geom_bond_publ_flag
Pd1 O3 1.998(5) . ?
Pd1 N1 2.120(6) . ?
Pd1 N2 2.021(6) . ?
Pd1 C89 2.016(9) . ?
O1 C20 1.391(9) . ?
O1 C23 1.438(12) . ?
O2 C55 1.383(9) . ?
O2 C58 1.445(10) . ?
O3 C87 1.224(11) . ?
O4 C87 1.322(11) . ?
O4 C92 1.459(14) . ?
N1 C1 1.271(10) . ?
N1 C17 1.437(9) . ?
N2 C2 1.274(10) . ?
N2 C52 1.454(9) . ?
B1 C101 1.649(14) . ?
B1 C111 1.650(13) . ?
B1 C121 1.617(13) . ?
B1 C131 1.649(13) . ?
Cl6 C00 1.802(14) . ?
Cl5 C00 1.771(14) . ?
Cl3 C0 1.742(15) . ?
Cl4 C00 1.720(15) . ?
Cl2 C0 1.726(18) . ?
Cl1 C0 1.715(16) . ?
C000 Cl9 1.71(4) . ?
C000 Cl8 1.58(4) . ?
C000 Cl7 1.95(4) . ?
C1 C2 1.480(11) . ?
C1 C3 1.517(11) . ?
C2 C4 1.536(11) . ?
C3 C5 1.538(12) . ?
C3 C11 1.530(12) . ?
C4 C6 1.518(12) . ?
C4 C12 1.518(12) . ?
C5 C6 1.399(12) . ?
C5 C10 1.385(11) . ?
C6 C7 1.377(12) . ?
C7 C8 1.374(13) . ?
C8 C9 1.385(14) . ?
C9 C10 1.390(13) . ?
C11 C12 1.417(12) . ?
C11 C16 1.348(13) . ?
C12 C13 1.388(13) . ?
C13 C14 1.381(15) . ?
C14 C15 1.403(16) . ?
C15 C16 1.399(15) . ?
C17 C18 1.391(11) . ?
C17 C22 1.396(11) . ?
C18 C19 1.394(11) . ?
C18 C25 1.522(11) . ?
C19 C20 1.373(11) . ?
C19 C24 1.533(11) . ?
C20 C21 1.404(11) . ?
C21 C22 1.374(11) . ?
C21 C39 1.525(11) . ?
C22 C38 1.560(10) . ?
C24 C27 1.531(13) . ?
C24 C32 1.507(13) . ?
C25 C26 1.534(11) . ?
C25 C33 1.510(12) . ?
C26 C27 1.392(12) . ?
C26 C31 1.369(13) . ?
C27 C28 1.385(12) . ?
C28 C29 1.356(16) . ?
C29 C30 1.370(16) . ?
C30 C31 1.407(15) . ?
C32 C33 1.377(13) . ?
C32 C37 1.394(14) . ?
C33 C34 1.377(14) . ?
C34 C35 1.336(15) . ?
C35 C36 1.399(17) . ?
C36 C37 1.382(16) . ?
C38 C40 1.532(12) . ?
C38 C46 1.502(13) . ?
C39 C41 1.509(11) . ?
C39 C47 1.521(12) . ?
C40 C41 1.404(11) . ?
C40 C45 1.362(13) . ?
C41 C42 1.406(12) . ?
C42 C43 1.403(12) . ?
C43 C44 1.362(13) . ?
C44 C45 1.408(14) . ?
C46 C47 1.406(12) . ?
C46 C51 1.412(13) . ?
C47 C48 1.382(13) . ?
C48 C49 1.397(15) . ?
C49 C50 1.388(16) . ?
C50 C51 1.380(14) . ?
C52 C53 1.375(11) . ?
C52 C57 1.390(11) . ?
C53 C54 1.375(11) . ?
C53 C59 1.533(12) . ?
C54 C55 1.399(11) . ?
C54 C60 1.525(11) . ?
C55 C56 1.378(12) . ?
C56 C57 1.400(11) . ?
C56 C73 1.518(11) . ?
C57 C74 1.525(12) . ?
C59 C61 1.525(11) . ?
C59 C67 1.536(12) . ?
C60 C62 1.533(11) . ?
C60 C68 1.534(12) . ?
C61 C62 1.411(11) . ?
C61 C66 1.380(12) . ?
C62 C63 1.366(12) . ?
C63 C64 1.373(13) . ?
C64 C65 1.398(14) . ?
C65 C66 1.400(13) . ?
C67 C68 1.383(12) . ?
C67 C72 1.370(12) . ?
C68 C69 1.374(12) . ?
C69 C70 1.417(14) . ?
C70 C71 1.373(15) . ?
C71 C72 1.394(14) . ?
C73 C75 1.502(13) . ?
C73 C81 1.543(13) . ?
C74 C76 1.532(10) . ?
C74 C82 1.531(10) . ?
C75 C76 1.386(13) . ?
C75 C80 1.384(13) . ?
C76 C77 1.377(13) . ?
C77 C78 1.396(14) . ?
C78 C79 1.396(17) . ?
C79 C80 1.411(16) . ?
C81 C82 1.411(14) . ?
C81 C86 1.378(13) . ?
C82 C83 1.352(14) . ?
C83 C84 1.380(14) . ?
C84 C85 1.392(14) . ?
C85 C86 1.376(14) . ?
C87 C88 1.507(12) . ?
C88 C89 1.513(12) . ?
C88 C90 1.536(14) . ?
C88 C91 1.533(16) . ?
C101 C102 1.355(13) . ?
C101 C106 1.370(14) . ?
C102 C103 1.404(15) . ?
C103 C104 1.39(2) . ?
C103 C107 1.50(2) . ?
C104 C105 1.34(2) . ?
C105 C106 1.383(17) . ?
C105 C108 1.517(19) . ?
C107 F1 1.324(12) . ?
C107 F2 1.23(2) . ?
C107 F3 1.375(13) . ?
C107 F1' 1.356(14) . ?
C107 F2' 1.28(8) . ?
C107 F3' 1.341(14) . ?
C108 F4 1.314(13) . ?
C108 F5 1.320(13) . ?
C108 F6 1.333(13) . ?
C111 C112 1.385(14) . ?
C111 C116 1.390(15) . ?
C112 C113 1.383(15) . ?
C113 C114 1.358(16) . ?
C113 C117 1.49(2) . ?
C114 C115 1.375(17) . ?
C115 C116 1.378(17) . ?
C115 C118 1.508(18) . ?
C117 F7 1.317(12) . ?
C117 F8 1.109(18) . ?
C117 F9 1.49(3) . ?
C121 C122 1.400(13) . ?
C121 C126 1.399(12) . ?
C122 C123 1.378(13) . ?
C123 C124 1.396(13) . ?
C123 C127 1.478(13) . ?
C124 C125 1.386(12) . ?
C125 C126 1.371(12) . ?
C125 C128 1.526(12) . ?
C127 F13 1.325(14) . ?
C127 F14 1.336(15) . ?
C127 F15 1.315(12) . ?
C128 F16 1.319(12) . ?
C128 F17 1.320(12) . ?
C128 F18 1.295(11) . ?
C131 C132 1.395(14) . ?
C131 C136 1.386(13) . ?
C132 C133 1.390(15) . ?
C133 C134 1.376(17) . ?
C133 C137 1.44(2) . ?
C134 C135 1.379(17) . ?
C135 C136 1.385(15) . ?
C135 C138 1.483(17) . ?
C137 F19 1.32(4) . ?
C137 F20 1.345(14) . ?
C137 F21 1.57(6) . ?
C137 F19' 1.18(4) . ?
C137 F20' 1.30(3) . ?
C137 F21' 1.52(5) . ?
C138 F22 1.33(2) . ?
C138 F23 1.272(18) . ?
C138 F24 1.290(15) . ?
F7 F9 1.65(3) . ?
F10 C118 1.369(14) . ?
F12 C118 1.34(3) . ?
F11 C118 1.22(2) . ?
Cl13 C01 1.78(5) . ?
Cl12 C01 1.60(3) . ?
Cl11 C01 1.68(3) . ?

loop_
_twin_individual_id
_twin_individual_mass_fraction_refined
1 0.906(10)
2 0.094(10)
